data_1513742
loop_
_publ_author_name
'Telpoukhovskaia, Maria A.'
'Rodr\'iguez-Rodr\'iguez, Cristina'
'Cawthray, Jacqueline F.'
'Scott, Lauren E.'
'Page, Brent D. G.'
'Al\'i-Torres, Jorge'
'Sodupe, Mariona'
'Bailey, Gwendolyn A.'
'Patrick, Brian O.'
'Orvig, Chris'

_publ_section_title
;
 3-Hydroxy-4-pyridinone derivatives as metal ion and amyloid binding
 agents.
;
_journal_issue 2
_journal_name_full 'Metallomics : integrated biometal science'
_journal_page_first 249
_journal_page_last 262
_journal_paper_doi 10.1039/c3mt00135k
_journal_volume 6
_journal_year 2014
_chemical_formula_sum 'C15 H16 N2 O3 S'
_chemical_formula_weight 304.36
_chemical_name_systematic
;
?
;
_space_group_IT_number 14
_symmetry_cell_setting monoclinic
_symmetry_space_group_name_Hall '-P 2ybc'
_symmetry_space_group_name_H-M 'P 1 21/c 1'
_atom_sites_solution_hydrogens geom
_atom_sites_solution_primary direct
_atom_sites_solution_secondary difmap
_audit_creation_method SHELXL-97
_cell_angle_alpha 90.00
_cell_angle_beta 107.2860(10)
_cell_angle_gamma 90.00
_cell_formula_units_Z 4
_cell_length_a 12.0704(6)
_cell_length_b 8.6513(4)
_cell_length_c 14.2450(7)
_cell_measurement_reflns_used 9952
_cell_measurement_temperature 100.0(2)
_cell_measurement_theta_max 30.21
_cell_measurement_theta_min 2.79
_cell_volume 1420.34(12)
_computing_cell_refinement 'Bruker SAINT'
_computing_data_collection 'Bruker APEX2'
_computing_data_reduction 'Bruker SAINT'
_computing_molecular_graphics 'Bruker SHELXTL'
_computing_publication_material 'Bruker SHELXTL'
_computing_structure_refinement 'SHELXL-97 (Sheldrick, 2008)'
_computing_structure_solution 'SIR-92 (Altomare, 1993)'
_diffrn_ambient_temperature 100.0(2)
_diffrn_measured_fraction_theta_full 0.987
_diffrn_measured_fraction_theta_max 0.987
_diffrn_measurement_device_type 'Bruker APEX-II CCD'
_diffrn_measurement_method '\f and \w scans'
_diffrn_radiation_monochromator graphite
_diffrn_radiation_source 'fine-focus sealed tube'
_diffrn_radiation_type MoK\a
_diffrn_radiation_wavelength 0.71073
_diffrn_reflns_av_R_equivalents 0.0396
_diffrn_reflns_av_sigmaI/netI 0.0272
_diffrn_reflns_limit_h_max 17
_diffrn_reflns_limit_h_min -17
_diffrn_reflns_limit_k_max 11
_diffrn_reflns_limit_k_min -12
_diffrn_reflns_limit_l_max 19
_diffrn_reflns_limit_l_min -20
_diffrn_reflns_number 24339
_diffrn_reflns_theta_full 30.26
_diffrn_reflns_theta_max 30.26
_diffrn_reflns_theta_min 1.77
_diffrn_standards_number 0
_exptl_absorpt_coefficient_mu 0.240
_exptl_absorpt_correction_T_max 0.976
_exptl_absorpt_correction_T_min 0.919
_exptl_absorpt_correction_type multi-scan
_exptl_absorpt_process_details 'SADABS, Sheldrcik (2008)'
_exptl_crystal_colour colourless
_exptl_crystal_density_diffrn 1.423
_exptl_crystal_density_method 'not measured'
_exptl_crystal_description block
_exptl_crystal_F_000 640
_exptl_crystal_size_max 0.34
_exptl_crystal_size_mid 0.18
_exptl_crystal_size_min 0.10
_refine_diff_density_max 0.467
_refine_diff_density_min -0.236
_refine_diff_density_rms 0.055
_refine_ls_extinction_method none
_refine_ls_goodness_of_fit_ref 1.028
_refine_ls_hydrogen_treatment mixed
_refine_ls_matrix_type full
_refine_ls_number_parameters 200
_refine_ls_number_reflns 4187
_refine_ls_number_restraints 0
_refine_ls_restrained_S_all 1.028
_refine_ls_R_factor_all 0.0443
_refine_ls_R_factor_gt 0.0343
_refine_ls_shift/su_max 0.001
_refine_ls_shift/su_mean 0.000
_refine_ls_structure_factor_coef Fsqd
_refine_ls_weighting_details 'calc w=1/[\s^2^(Fo^2^)+(0.0441P)^2^+0.6116P] where P=(Fo^2^+2Fc^2^)/3'
_refine_ls_weighting_scheme calc
_refine_ls_wR_factor_gt 0.0868
_refine_ls_wR_factor_ref 0.0930
_reflns_number_gt 3487
_reflns_number_total 4187
_reflns_threshold_expression >2\s(I)
_cod_data_source_file c3mt00135k.txt
_cod_data_source_block co418
_cod_depositor_comments
;
The following automatic conversions were performed:

'_symmetry_cell_setting' value 'Monoclinic' changed to 'monoclinic'
according to
/usr/data/users/saulius/automatic-downloads/current/RSC/lib/dictionaries/cif_core.dic
dictionary named 'cif_core.dic' version 2.4.2 from 2011-04-26.

Automatic conversion script
Id: cif_fix_values 2281 2013-09-26 08:29:07Z andrius 
;
_cod_original_sg_symbol_H-M P2(1)/c
_cod_database_code 1513742

loop_
_symmetry_equiv_pos_as_xyz
'x, y, z'
'-x, y+1/2, -z+1/2'
'-x, -y, -z'
'x, -y-1/2, z-1/2'

loop_
_atom_site_label
_atom_site_type_symbol
_atom_site_fract_x
_atom_site_fract_y
_atom_site_fract_z
_atom_site_U_iso_or_equiv
_atom_site_adp_type
_atom_site_occupancy
_atom_site_symmetry_multiplicity
_atom_site_calc_flag
_atom_site_refinement_flags
C1 C 0.68389(10) 0.58799(15) 0.20251(9) 0.0188(2) Uani 1 1 d .
H1A H 0.6237 0.6680 0.1885 0.028 Uiso 1 1 calc R
H1B H 0.6714 0.5158 0.2514 0.028 Uiso 1 1 calc R
H1C H 0.6801 0.5318 0.1419 0.028 Uiso 1 1 calc R
C2 C 0.80054(10) 0.66185(14) 0.24172(8) 0.0138(2) Uani 1 1 d .
C3 C 0.87696(10) 0.61667(13) 0.32977(8) 0.0137(2) Uani 1 1 d .
C4 C 0.99127(10) 0.68227(13) 0.36740(8) 0.0137(2) Uani 1 1 d .
C5 C 1.01958(10) 0.79682(14) 0.30708(9) 0.0160(2) Uani 1 1 d .
H5 H 1.0941 0.8437 0.3270 0.019 Uiso 1 1 calc R
C6 C 0.94113(10) 0.84028(14) 0.22094(9) 0.0170(2) Uani 1 1 d .
H6 H 0.9622 0.9179 0.1823 0.020 Uiso 1 1 calc R
C7 C 0.75508(11) 0.83189(14) 0.09461(8) 0.0174(2) Uani 1 1 d .
H7A H 0.7847 0.9313 0.0774 0.021 Uiso 1 1 calc R
H7B H 0.6776 0.8511 0.1027 0.021 Uiso 1 1 calc R
C8 C 0.74311(10) 0.71924(14) 0.01171(8) 0.0145(2) Uani 1 1 d .
C9 C 0.66427(10) 0.59980(14) -0.12862(8) 0.0150(2) Uani 1 1 d .
C10 C 0.58028(11) 0.55951(15) -0.21624(9) 0.0187(2) Uani 1 1 d .
H10 H 0.5075 0.6110 -0.2360 0.022 Uiso 1 1 calc R
C11 C 0.60520(12) 0.44330(16) -0.27350(9) 0.0214(3) Uani 1 1 d .
H11 H 0.5487 0.4145 -0.3330 0.026 Uiso 1 1 calc R
C12 C 0.71247(12) 0.36739(16) -0.24510(9) 0.0225(3) Uani 1 1 d .
H12 H 0.7275 0.2880 -0.2858 0.027 Uiso 1 1 calc R
C13 C 0.79717(11) 0.40581(15) -0.15873(9) 0.0203(2) Uani 1 1 d .
H13 H 0.8698 0.3539 -0.1394 0.024 Uiso 1 1 calc R
C14 C 0.77203(10) 0.52327(14) -0.10117(8) 0.0154(2) Uani 1 1 d .
C15 C 1.38218(12) 0.69655(19) 0.53576(10) 0.0287(3) Uani 1 1 d .
H15A H 1.3747 0.5869 0.5502 0.043 Uiso 1 1 calc R
H15B H 1.3879 0.7581 0.5948 0.043 Uiso 1 1 calc R
H15C H 1.4521 0.7118 0.5154 0.043 Uiso 1 1 calc R
N1 N 0.83370(9) 0.77624(11) 0.18846(7) 0.01456(19) Uani 1 1 d .
N2 N 0.65016(9) 0.71096(12) -0.06222(7) 0.0161(2) Uani 1 1 d .
O1 O 1.06048(7) 0.63367(11) 0.44780(6) 0.01793(18) Uani 1 1 d .
O2 O 0.84419(8) 0.50329(11) 0.38144(7) 0.01994(19) Uani 1 1 d .
O3 O 1.28369(9) 0.74391(14) 0.45916(7) 0.0271(2) Uani 1 1 d .
S1 S 0.85717(2) 0.59602(3) 0.01030(2) 0.01591(8) Uani 1 1 d .
H2O H 0.8963(17) 0.488(2) 0.4340(14) 0.038(5) Uiso 1 1 d .
H3O H 1.224(2) 0.716(3) 0.4740(16) 0.051(6) Uiso 1 1 d .

loop_
_atom_site_aniso_label
_atom_site_aniso_U_11
_atom_site_aniso_U_22
_atom_site_aniso_U_33
_atom_site_aniso_U_23
_atom_site_aniso_U_13
_atom_site_aniso_U_12
C1 0.0144(5) 0.0204(6) 0.0190(6) 0.0007(4) 0.0012(4) -0.0030(4)
C2 0.0138(5) 0.0138(5) 0.0134(5) -0.0011(4) 0.0033(4) 0.0003(4)
C3 0.0138(5) 0.0144(5) 0.0130(5) -0.0001(4) 0.0042(4) 0.0002(4)
C4 0.0139(5) 0.0134(5) 0.0134(5) -0.0014(4) 0.0036(4) 0.0010(4)
C5 0.0158(5) 0.0153(5) 0.0156(5) -0.0008(4) 0.0025(4) -0.0024(4)
C6 0.0199(5) 0.0141(5) 0.0159(5) -0.0003(4) 0.0037(4) -0.0035(4)
C7 0.0207(5) 0.0150(5) 0.0132(5) 0.0012(4) -0.0003(4) 0.0023(4)
C8 0.0156(5) 0.0139(5) 0.0132(5) 0.0020(4) 0.0032(4) 0.0003(4)
C9 0.0149(5) 0.0165(5) 0.0129(5) 0.0015(4) 0.0030(4) -0.0028(4)
C10 0.0176(5) 0.0217(6) 0.0146(5) 0.0018(4) 0.0015(4) -0.0044(5)
C11 0.0270(6) 0.0235(6) 0.0124(5) -0.0005(5) 0.0037(5) -0.0082(5)
C12 0.0311(7) 0.0212(6) 0.0172(6) -0.0037(5) 0.0106(5) -0.0045(5)
C13 0.0219(6) 0.0210(6) 0.0197(6) -0.0003(5) 0.0087(5) 0.0011(5)
C14 0.0153(5) 0.0176(5) 0.0126(5) 0.0010(4) 0.0034(4) -0.0022(4)
C15 0.0190(6) 0.0398(9) 0.0232(6) -0.0086(6) 0.0000(5) 0.0022(6)
N1 0.0170(5) 0.0130(5) 0.0113(4) 0.0006(3) 0.0006(4) -0.0003(4)
N2 0.0159(4) 0.0166(5) 0.0141(4) 0.0006(4) 0.0022(4) -0.0004(4)
O1 0.0150(4) 0.0211(4) 0.0145(4) 0.0028(3) -0.0004(3) 0.0002(3)
O2 0.0173(4) 0.0236(5) 0.0168(4) 0.0075(3) 0.0016(3) -0.0037(3)
O3 0.0184(4) 0.0447(6) 0.0168(4) -0.0003(4) 0.0030(4) -0.0012(4)
S1 0.01401(13) 0.01785(15) 0.01376(14) 0.00048(10) 0.00090(10) 0.00084(10)

loop_
_atom_type_symbol
_atom_type_description
_atom_type_scat_dispersion_real
_atom_type_scat_dispersion_imag
_atom_type_scat_source
C C 0.0033 0.0016 'International Tables Vol C Tables 4.2.6.8 and 6.1.1.4'
H H 0.0000 0.0000 'International Tables Vol C Tables 4.2.6.8 and 6.1.1.4'
N N 0.0061 0.0033 'International Tables Vol C Tables 4.2.6.8 and 6.1.1.4'
O O 0.0106 0.0060 'International Tables Vol C Tables 4.2.6.8 and 6.1.1.4'
S S 0.1246 0.1234 'International Tables Vol C Tables 4.2.6.8 and 6.1.1.4'

loop_
_geom_angle_atom_site_label_1
_geom_angle_atom_site_label_2
_geom_angle_atom_site_label_3
_geom_angle
C2 C1 H1A 109.5
C2 C1 H1B 109.5
H1A C1 H1B 109.5
C2 C1 H1C 109.5
H1A C1 H1C 109.5
H1B C1 H1C 109.5
C3 C2 N1 118.76(10)
C3 C2 C1 121.43(11)
N1 C2 C1 119.81(10)
O2 C3 C2 118.48(10)
O2 C3 C4 119.05(10)
C2 C3 C4 122.45(10)
O1 C4 C5 124.37(11)
O1 C4 C3 120.34(10)
C5 C4 C3 115.24(10)
C6 C5 C4 120.72(11)
C6 C5 H5 119.6
C4 C5 H5 119.6
N1 C6 C5 122.15(11)
N1 C6 H6 118.9
C5 C6 H6 118.9
N1 C7 C8 112.75(10)
N1 C7 H7A 109.0
C8 C7 H7A 109.0
N1 C7 H7B 109.0
C8 C7 H7B 109.0
H7A C7 H7B 107.8
N2 C8 C7 122.22(11)
N2 C8 S1 116.95(9)
C7 C8 S1 120.82(9)
N2 C9 C10 125.11(11)
N2 C9 C14 115.15(10)
C10 C9 C14 119.73(11)
C11 C10 C9 118.73(12)
C11 C10 H10 120.6
C9 C10 H10 120.6
C10 C11 C12 121.00(12)
C10 C11 H11 119.5
C12 C11 H11 119.5
C13 C12 C11 121.25(12)
C13 C12 H12 119.4
C11 C12 H12 119.4
C12 C13 C14 117.68(12)
C12 C13 H13 121.2
C14 C13 H13 121.2
C13 C14 C9 121.60(11)
C13 C14 S1 129.04(10)
C9 C14 S1 109.34(9)
O3 C15 H15A 109.5
O3 C15 H15B 109.5
H15A C15 H15B 109.5
O3 C15 H15C 109.5
H15A C15 H15C 109.5
H15B C15 H15C 109.5
C6 N1 C2 120.65(10)
C6 N1 C7 117.94(10)
C2 N1 C7 121.41(10)
C8 N2 C9 109.85(10)
C3 O2 H2O 110.0(13)
C15 O3 H3O 107.9(15)
C14 S1 C8 88.70(6)

loop_
_geom_bond_atom_site_label_1
_geom_bond_atom_site_label_2
_geom_bond_distance
C1 C2 1.4951(16)
C1 H1A 0.9800
C1 H1B 0.9800
C1 H1C 0.9800
C2 C3 1.3746(16)
C2 N1 1.3768(15)
C3 O2 1.3540(14)
C3 C4 1.4401(16)
C4 O1 1.2719(14)
C4 C5 1.4183(16)
C5 C6 1.3613(16)
C5 H5 0.9500
C6 N1 1.3587(15)
C6 H6 0.9500
C7 N1 1.4715(15)
C7 C8 1.5046(16)
C7 H7A 0.9900
C7 H7B 0.9900
C8 N2 1.2926(15)
C8 S1 1.7461(12)
C9 N2 1.3944(15)
C9 C10 1.3982(16)
C9 C14 1.4074(16)
C10 C11 1.3829(18)
C10 H10 0.9500
C11 C12 1.400(2)
C11 H11 0.9500
C12 C13 1.3863(18)
C12 H12 0.9500
C13 C14 1.3946(17)
C13 H13 0.9500
C14 S1 1.7331(12)
C15 O3 1.4144(17)
C15 H15A 0.9800
C15 H15B 0.9800
C15 H15C 0.9800
O2 H2O 0.83(2)
O3 H3O 0.84(2)

loop_
_geom_torsion_atom_site_label_1
_geom_torsion_atom_site_label_2
_geom_torsion_atom_site_label_3
_geom_torsion_atom_site_label_4
_geom_torsion
N1 C2 C3 O2 -179.50(10)
C1 C2 C3 O2 -0.41(17)
N1 C2 C3 C4 -1.30(17)
C1 C2 C3 C4 177.78(11)
O2 C3 C4 O1 0.34(17)
C2 C3 C4 O1 -177.84(11)
O2 C3 C4 C5 178.10(10)
C2 C3 C4 C5 -0.08(16)
O1 C4 C5 C6 178.66(11)
C3 C4 C5 C6 1.00(17)
C4 C5 C6 N1 -0.53(19)
N1 C7 C8 N2 151.42(11)
N1 C7 C8 S1 -30.09(14)
N2 C9 C10 C11 -177.95(11)
C14 C9 C10 C11 0.70(17)
C9 C10 C11 C12 -0.33(18)
C10 C11 C12 C13 0.1(2)
C11 C12 C13 C14 -0.23(19)
C12 C13 C14 C9 0.62(18)
C12 C13 C14 S1 178.99(10)
N2 C9 C14 C13 177.92(11)
C10 C9 C14 C13 -0.87(17)
N2 C9 C14 S1 -0.74(13)
C10 C9 C14 S1 -179.53(9)
C5 C6 N1 C2 -0.93(18)
C5 C6 N1 C7 179.67(11)
C3 C2 N1 C6 1.82(17)
C1 C2 N1 C6 -177.29(11)
C3 C2 N1 C7 -178.80(10)
C1 C2 N1 C7 2.09(16)
C8 C7 N1 C6 104.90(12)
C8 C7 N1 C2 -74.49(14)
C7 C8 N2 C9 178.56(10)
S1 C8 N2 C9 0.01(13)
C10 C9 N2 C8 179.19(11)
C14 C9 N2 C8 0.48(14)
C13 C14 S1 C8 -177.94(12)
C9 C14 S1 C8 0.59(9)
N2 C8 S1 C14 -0.37(10)
C7 C8 S1 C14 -178.94(10)
